data_7251251
loop_
_publ_author_name
'Kedra, Karolina'
'D\;abrowa, Kajetan'
'Gajek, Arkadiusz'
'CEBORSKA, MAGDALENA'

_publ_section_title
;
 Novel pyrimethamine salts with isomeric dihydroxybenzoic acids:
 crystallization and characterization
;
_journal_name_full CrystEngComm
_journal_paper_doi 10.1039/D5CE00966A
_journal_year 2025
_chemical_formula_sum 'C20 H23 B0 Cl N4 O5'
_chemical_formula_weight 434.87
_space_group_crystal_system triclinic
_space_group_IT_number 2
_space_group_name_Hall '-P 1'
_space_group_name_H-M_alt 'P -1'
_atom_sites_solution_hydrogens mixed
_audit_creation_method SHELXL-2019/2
_audit_update_record
;
2023-09-18 deposited with the CCDC.	2025-11-07 downloaded from the CCDC.
;
_cell_angle_alpha 99.716(4)
_cell_angle_beta 95.622(3)
_cell_angle_gamma 105.755(4)
_cell_formula_units_Z 2
_cell_length_a 7.3072(3)
_cell_length_b 11.7178(6)
_cell_length_c 13.0913(4)
_cell_measurement_reflns_used 4666
_cell_measurement_temperature 100(2)
_cell_measurement_theta_max 70.5690
_cell_measurement_theta_min 3.9910
_cell_volume 1051.06(8)
_computing_structure_refinement 'SHELXL-2019/2 (Sheldrick, 2019)'
_diffrn_ambient_temperature 100(2)
_diffrn_measured_fraction_theta_full 0.996
_diffrn_measured_fraction_theta_max 0.978
_diffrn_measurement_device_type 'SuperNova, Dual, Cu at home/near, Eos'
_diffrn_radiation_type CuK\a
_diffrn_radiation_wavelength 1.54184
_diffrn_reflns_av_R_equivalents 0.0219
_diffrn_reflns_av_unetI/netI 0.0259
_diffrn_reflns_Laue_measured_fraction_full 0.996
_diffrn_reflns_Laue_measured_fraction_max 0.978
_diffrn_reflns_limit_h_max 8
_diffrn_reflns_limit_h_min -6
_diffrn_reflns_limit_k_max 13
_diffrn_reflns_limit_k_min -14
_diffrn_reflns_limit_l_max 10
_diffrn_reflns_limit_l_min -15
_diffrn_reflns_number 6770
_diffrn_reflns_point_group_measured_fraction_full 0.996
_diffrn_reflns_point_group_measured_fraction_max 0.978
_diffrn_reflns_theta_full 67.684
_diffrn_reflns_theta_max 70.328
_diffrn_reflns_theta_min 3.465
_exptl_absorpt_coefficient_mu 1.953
_exptl_absorpt_correction_T_max 1.00000
_exptl_absorpt_correction_T_min 0.84230
_exptl_absorpt_correction_type multi-scan
_exptl_absorpt_process_details
;
CrysAlisPro 1.171.42.66a (Rigaku Oxford Diffraction, 2022)
Empirical absorption correction using spherical harmonics,
implemented in SCALE3 ABSPACK scaling algorithm.
;
_exptl_crystal_colour colourless
_exptl_crystal_density_diffrn 1.374
_exptl_crystal_description plate
_exptl_crystal_F_000 456
_exptl_crystal_size_max 0.12
_exptl_crystal_size_mid 0.06
_exptl_crystal_size_min 0.02
_refine_diff_density_max 0.366
_refine_diff_density_min -0.289
_refine_diff_density_rms 0.054
_refine_ls_extinction_method none
_refine_ls_goodness_of_fit_ref 1.038
_refine_ls_hydrogen_treatment mixed
_refine_ls_matrix_type full
_refine_ls_number_parameters 296
_refine_ls_number_reflns 3923
_refine_ls_number_restraints 0
_refine_ls_restrained_S_all 1.038
_refine_ls_R_factor_all 0.0449
_refine_ls_R_factor_gt 0.0416
_refine_ls_shift/su_max 0.001
_refine_ls_shift/su_mean 0.000
_refine_ls_structure_factor_coef Fsqd
_refine_ls_weighting_details 'w=1/[\s^2^(Fo^2^)+(0.0798P)^2^+0.2421P] where P=(Fo^2^+2Fc^2^)/3'
_refine_ls_weighting_scheme calc
_refine_ls_wR_factor_gt 0.1193
_refine_ls_wR_factor_ref 0.1226
_reflns_Friedel_coverage 0.000
_reflns_number_gt 3604
_reflns_number_total 3923
_reflns_threshold_expression 'I > 2\s(I)'
_cod_data_source_file d5ce00966a2.cif
_cod_data_source_block shelx_CCDC1
_cod_database_code 7251251
_shelx_shelxl_version_number 2019/2
_shelx_space_group_comment
;
The symmetry employed for this shelxl refinement is uniquely defined
by the following loop, which should always be used as a source of
symmetry information in preference to the above space-group names.
They are only intended as comments.
;

loop_
_space_group_symop_operation_xyz
'x, y, z'
'-x, -y, -z'

loop_
_atom_site_label
_atom_site_type_symbol
_atom_site_fract_x
_atom_site_fract_y
_atom_site_fract_z
_atom_site_U_iso_or_equiv
_atom_site_adp_type
_atom_site_occupancy
_atom_site_site_symmetry_order
_atom_site_calc_flag
_atom_site_refinement_flags_posn
_atom_site_refinement_flags_adp
_atom_site_refinement_flags_occupancy
_atom_site_disorder_assembly
_atom_site_disorder_group
O1M O 0.80843(15) 0.59683(10) 1.81193(8) 0.0299(2) Uani 1 1 d . . . . .
H1M H 0.720774 0.541761 1.826657 0.045 Uiso 1 1 calc R U . . .
C1M C 0.9406(3) 0.65940(18) 1.90408(13) 0.0422(4) Uani 1 1 d . . . . .
H1M1 H 1.024265 0.734720 1.891027 0.063 Uiso 1 1 calc R U . . .
H1M2 H 1.019022 0.608340 1.923552 0.063 Uiso 1 1 calc R U . . .
H1M3 H 0.869748 0.678328 1.961290 0.063 Uiso 1 1 calc R U . . .
H4X H 0.394(3) 0.3635(16) 1.3075(16) 0.024(4) Uiso 1 1 d . . . . .
H2Y H 0.892(3) 0.4909(17) 1.6781(15) 0.029(4) Uiso 1 1 d . . . . .
H4Y H 0.406(3) 0.4459(19) 1.4118(17) 0.034(5) Uiso 1 1 d . . . . .
H2X H 1.038(3) 0.4258(18) 1.6611(16) 0.032(5) Uiso 1 1 d . . . . .
H1X H 1.022(3) 0.301(2) 1.5076(18) 0.042(5) Uiso 1 1 d . . . . .
C1A C 0.8503(2) 0.39455(12) 1.53970(11) 0.0215(3) Uani 1 1 d . . . . .
C2A C 0.6068(2) 0.36868(12) 1.40492(11) 0.0223(3) Uani 1 1 d . . . . .
C3A C 0.6768(2) 0.28409(12) 1.33811(11) 0.0221(3) Uani 1 1 d . . . . .
C4A C 0.8361(2) 0.25904(12) 1.37975(11) 0.0220(3) Uani 1 1 d . . . . .
C5A C 0.9307(2) 0.17274(13) 1.32412(11) 0.0246(3) Uani 1 1 d . . . . .
H5A1 H 1.070785 0.212744 1.332543 0.030 Uiso 1 1 calc R U . . .
H5A2 H 0.879828 0.152673 1.248302 0.030 Uiso 1 1 calc R U . . .
C6A C 0.8962(2) 0.05542(13) 1.36626(12) 0.0310(3) Uani 1 1 d . . . . .
H6A1 H 0.949207 0.074628 1.440920 0.047 Uiso 1 1 calc R U . . .
H6A2 H 0.959544 0.001854 1.327673 0.047 Uiso 1 1 calc R U . . .
H6A3 H 0.757659 0.014814 1.357105 0.047 Uiso 1 1 calc R U . . .
C7A C 0.5713(2) 0.22750(13) 1.23041(11) 0.0234(3) Uani 1 1 d . . . . .
C8A C 0.4566(2) 0.10745(14) 1.20630(12) 0.0311(3) Uani 1 1 d . . . . .
H8A H 0.450537 0.059353 1.258184 0.037 Uiso 1 1 calc R U . . .
C9A C 0.3507(3) 0.05727(15) 1.10661(14) 0.0374(4) Uani 1 1 d . . . . .
H9A H 0.272804 -0.024714 1.090073 0.045 Uiso 1 1 calc R U . . .
C10A C 0.3609(2) 0.12863(16) 1.03237(12) 0.0340(4) Uani 1 1 d . . . . .
C11A C 0.4750(2) 0.24781(15) 1.05334(12) 0.0313(3) Uani 1 1 d . . . . .
H11A H 0.482033 0.295050 1.000782 0.038 Uiso 1 1 calc R U . . .
C12A C 0.5789(2) 0.29662(14) 1.15304(11) 0.0265(3) Uani 1 1 d . . . . .
H12A H 0.656723 0.378623 1.168939 0.032 Uiso 1 1 calc R U . . .
N1A N 0.92053(17) 0.31468(10) 1.48017(9) 0.0221(3) Uani 1 1 d . . . . .
N2A N 0.94362(17) 0.44705(11) 1.63558(9) 0.0233(3) Uani 1 1 d . . . . .
N3A N 0.69432(17) 0.42290(10) 1.50316(9) 0.0223(3) Uani 1 1 d . . . . .
N4A N 0.44862(18) 0.39460(11) 1.37110(10) 0.0252(3) Uani 1 1 d . . . . .
C1B C 1.4893(2) 0.26250(12) 1.68575(11) 0.0243(3) Uani 1 1 d . . . . .
C2B C 1.5928(2) 0.31009(13) 1.78741(11) 0.0258(3) Uani 1 1 d . . . . .
C3B C 1.7535(2) 0.27651(14) 1.82075(12) 0.0301(3) Uani 1 1 d . . . . .
H3B H 1.822327 0.309053 1.889631 0.036 Uiso 1 1 calc R U . . .
C4B C 1.8115(2) 0.19454(14) 1.75147(13) 0.0303(3) Uani 1 1 d . . . . .
H4B H 1.921374 0.171434 1.773910 0.036 Uiso 1 1 calc R U . . .
C5B C 1.7141(2) 0.14547(13) 1.65072(12) 0.0282(3) Uani 1 1 d . . . . .
H5B H 1.755931 0.088941 1.604977 0.034 Uiso 1 1 calc R U . . .
C6B C 1.5532(2) 0.18016(13) 1.61695(11) 0.0252(3) Uani 1 1 d . . . . .
C7B C 1.3175(2) 0.30003(13) 1.65147(11) 0.0250(3) Uani 1 1 d . . . . .
O1B O 1.23256(15) 0.25763(10) 1.55825(8) 0.0305(2) Uani 1 1 d . . . . .
O2B O 1.26359(15) 0.37223(10) 1.71703(8) 0.0296(2) Uani 1 1 d . . . . .
O3B O 1.53993(16) 0.39440(10) 1.85451(8) 0.0297(2) Uani 1 1 d . . . . .
H3B1 H 1.436170 0.402324 1.827452 0.045 Uiso 1 1 calc R U . . .
O4B O 1.46501(16) 0.13458(9) 1.51720(8) 0.0291(2) Uani 1 1 d . . . . .
H4B1 H 1.370025 0.160663 1.506435 0.044 Uiso 1 1 calc R U . . .
Cl1 Cl 0.22302(7) 0.06837(5) 0.90843(3) 0.05157(17) Uani 1 1 d . . . . .

loop_
_atom_site_aniso_label
_atom_site_aniso_U_11
_atom_site_aniso_U_22
_atom_site_aniso_U_33
_atom_site_aniso_U_23
_atom_site_aniso_U_13
_atom_site_aniso_U_12
O1M 0.0329(6) 0.0357(6) 0.0235(5) 0.0062(4) 0.0009(4) 0.0149(4)
C1M 0.0351(8) 0.0594(11) 0.0279(8) 0.0034(8) -0.0004(7) 0.0119(8)
C1A 0.0244(6) 0.0220(6) 0.0204(6) 0.0073(5) 0.0036(5) 0.0085(5)
C2A 0.0255(7) 0.0228(6) 0.0214(7) 0.0078(5) 0.0037(5) 0.0093(5)
C3A 0.0260(7) 0.0229(6) 0.0197(7) 0.0071(5) 0.0035(5) 0.0092(5)
C4A 0.0264(7) 0.0220(6) 0.0199(6) 0.0072(5) 0.0042(5) 0.0091(5)
C5A 0.0284(7) 0.0277(7) 0.0210(7) 0.0044(5) 0.0024(5) 0.0143(5)
C6A 0.0407(8) 0.0271(7) 0.0292(8) 0.0055(6) 0.0015(6) 0.0179(6)
C7A 0.0262(7) 0.0275(7) 0.0204(7) 0.0044(5) 0.0033(5) 0.0147(5)
C8A 0.0355(8) 0.0295(7) 0.0286(8) 0.0069(6) -0.0024(6) 0.0121(6)
C9A 0.0414(9) 0.0301(8) 0.0369(9) 0.0002(7) -0.0077(7) 0.0128(7)
C10A 0.0387(8) 0.0430(8) 0.0220(7) -0.0037(6) -0.0051(6) 0.0242(7)
C11A 0.0363(8) 0.0435(8) 0.0217(7) 0.0090(6) 0.0051(6) 0.0230(7)
C12A 0.0286(7) 0.0319(7) 0.0231(7) 0.0074(6) 0.0052(5) 0.0140(6)
N1A 0.0245(6) 0.0248(6) 0.0201(6) 0.0056(4) 0.0014(5) 0.0123(5)
N2A 0.0256(6) 0.0268(6) 0.0206(6) 0.0040(5) 0.0007(5) 0.0140(5)
N3A 0.0249(6) 0.0252(6) 0.0195(6) 0.0055(4) 0.0017(5) 0.0117(4)
N4A 0.0286(6) 0.0314(6) 0.0184(6) 0.0025(5) -0.0001(5) 0.0162(5)
C1B 0.0250(7) 0.0266(7) 0.0253(7) 0.0109(6) 0.0040(6) 0.0103(5)
C2B 0.0278(7) 0.0288(7) 0.0242(7) 0.0101(6) 0.0044(6) 0.0112(5)
C3B 0.0313(7) 0.0365(8) 0.0252(7) 0.0098(6) -0.0011(6) 0.0139(6)
C4B 0.0286(7) 0.0345(8) 0.0341(8) 0.0151(6) 0.0027(6) 0.0157(6)
C5B 0.0314(7) 0.0271(7) 0.0317(8) 0.0101(6) 0.0070(6) 0.0146(6)
C6B 0.0286(7) 0.0236(6) 0.0248(7) 0.0087(5) 0.0035(6) 0.0080(5)
C7B 0.0252(7) 0.0278(7) 0.0248(7) 0.0097(5) 0.0033(5) 0.0096(5)
O1B 0.0308(5) 0.0366(6) 0.0264(5) 0.0056(4) -0.0023(4) 0.0168(4)
O2B 0.0301(5) 0.0351(6) 0.0285(5) 0.0072(4) 0.0028(4) 0.0175(4)
O3B 0.0330(5) 0.0374(6) 0.0232(5) 0.0062(4) 0.0023(4) 0.0184(4)
O4B 0.0337(6) 0.0297(5) 0.0257(5) 0.0050(4) 0.0002(4) 0.0144(4)
Cl1 0.0623(3) 0.0612(3) 0.0277(2) -0.01075(19) -0.01797(19) 0.0331(2)

loop_
_atom_type_symbol
_atom_type_description
_atom_type_scat_dispersion_real
_atom_type_scat_dispersion_imag
_atom_type_scat_source
C C 0.0181 0.0091 'International Tables Vol C Tables 4.2.6.8 and 6.1.1.4'
H H 0.0000 0.0000 'International Tables Vol C Tables 4.2.6.8 and 6.1.1.4'
N N 0.0311 0.0180 'International Tables Vol C Tables 4.2.6.8 and 6.1.1.4'
O O 0.0492 0.0322 'International Tables Vol C Tables 4.2.6.8 and 6.1.1.4'
Cl Cl 0.3639 0.7018 'International Tables Vol C Tables 4.2.6.8 and 6.1.1.4'
B B 0.0090 0.0039 'International Tables Vol C Tables 4.2.6.8 and 6.1.1.4'

loop_
_geom_angle_atom_site_label_1
_geom_angle_atom_site_label_2
_geom_angle_atom_site_label_3
_geom_angle
_geom_angle_site_symmetry_1
_geom_angle_site_symmetry_3
_geom_angle_publ_flag
N2A C1A N3A 120.18(12) . . ?
N2A C1A N1A 118.10(13) . . ?
N3A C1A N1A 121.71(13) . . ?
N4A C2A N3A 117.15(12) . . ?
N4A C2A C3A 120.28(13) . . ?
N3A C2A C3A 122.57(13) . . ?
C4A C3A C2A 116.76(13) . . ?
C4A C3A C7A 123.92(12) . . ?
C2A C3A C7A 119.30(12) . . ?
C3A C4A N1A 119.25(12) . . ?
C3A C4A C5A 125.27(13) . . ?
N1A C4A C5A 115.48(12) . . ?
C4A C5A C6A 112.25(11) . . ?
C8A C7A C12A 118.91(13) . . ?
C8A C7A C3A 121.04(12) . . ?
C12A C7A C3A 119.97(13) . . ?
C7A C8A C9A 120.52(14) . . ?
C10A C9A C8A 118.92(15) . . ?
C9A C10A C11A 122.05(14) . . ?
C9A C10A Cl1 119.40(13) . . ?
C11A C10A Cl1 118.54(13) . . ?
C10A C11A C12A 118.35(14) . . ?
C11A C12A C7A 121.24(14) . . ?
C1A N1A C4A 121.84(12) . . ?
C1A N3A C2A 117.87(12) . . ?
C2B C1B C6B 118.56(13) . . ?
C2B C1B C7B 120.37(13) . . ?
C6B C1B C7B 121.06(13) . . ?
O3B C2B C3B 118.68(14) . . ?
O3B C2B C1B 120.04(13) . . ?
C3B C2B C1B 121.25(14) . . ?
C4B C3B C2B 118.75(14) . . ?
C5B C4B C3B 121.96(14) . . ?
C4B C5B C6B 119.22(13) . . ?
O4B C6B C5B 118.09(13) . . ?
O4B C6B C1B 121.65(13) . . ?
C5B C6B C1B 120.25(14) . . ?
O1B C7B O2B 123.36(13) . . ?
O1B C7B C1B 118.07(13) . . ?
O2B C7B C1B 118.57(13) . . ?

loop_
_geom_bond_atom_site_label_1
_geom_bond_atom_site_label_2
_geom_bond_distance
_geom_bond_site_symmetry_2
_geom_bond_publ_flag
O1M C1M 1.419(2) . ?
C1A N2A 1.3278(19) . ?
C1A N3A 1.3381(19) . ?
C1A N1A 1.3563(18) . ?
C2A N4A 1.3266(19) . ?
C2A N3A 1.3450(18) . ?
C2A C3A 1.4424(19) . ?
C3A C4A 1.361(2) . ?
C3A C7A 1.4887(19) . ?
C4A N1A 1.3666(18) . ?
C4A C5A 1.5033(18) . ?
C5A C6A 1.534(2) . ?
C7A C8A 1.392(2) . ?
C7A C12A 1.396(2) . ?
C8A C9A 1.394(2) . ?
C9A C10A 1.380(3) . ?
C10A C11A 1.384(3) . ?
C10A Cl1 1.7472(15) . ?
C11A C12A 1.387(2) . ?
C1B C2B 1.406(2) . ?
C1B C6B 1.412(2) . ?
C1B C7B 1.4923(19) . ?
C2B O3B 1.3701(18) . ?
C2B C3B 1.390(2) . ?
C3B C4B 1.388(2) . ?
C4B C5B 1.384(2) . ?
C5B C6B 1.401(2) . ?
C6B O4B 1.3485(18) . ?
C7B O1B 1.2652(18) . ?
C7B O2B 1.2687(18) . ?
